data_2013949
loop_
_publ_author_name
'O\<lga \<Svajlenov\'a'
'J\'an Van\<co'
'Jarom\'ir Marek'

_publ_section_title
;Di-\m-aqua-bis[(<i>N</i>-salicylidene-\b-alaninato-\k^3^<i>O,N,O</i>')copper(II)]
 urea disolvate
;
_journal_issue 6
_journal_name_full 'Acta Crystallographica Section C'
_journal_page_first m275
_journal_page_last m277
_journal_paper_doi 10.1107/S0108270104008030
_journal_volume 60
_journal_year 2004
_chemical_formula_iupac '[Cu2 (C10 H9 N O3)2 (H2 O)2], 2C H4 N2 O'
_chemical_formula_moiety 'C20 H22 Cu2 N2 O8, 2C H4 N2 O'
_chemical_formula_sum 'C22 H30 Cu2 N6 O10'
_chemical_formula_weight 665.62
_chemical_name_systematic
;
Di-\m-aqua-bis[(N-salicylidene-\b-alaninato-\k^3^O,N,O')copper(II)]
urea disolvate
;
_space_group_IT_number 2
_symmetry_cell_setting triclinic
_symmetry_space_group_name_Hall '-P 1'
_symmetry_space_group_name_H-M 'P -1'
_atom_sites_solution_hydrogens geom
_atom_sites_solution_primary direct
_atom_sites_solution_secondary difmap
_audit_creation_method SHELXL-97
_cell_angle_alpha 105.638(13)
_cell_angle_beta 108.079(12)
_cell_angle_gamma 98.697(12)
_cell_formula_units_Z 1
_cell_length_a 7.3218(10)
_cell_length_b 9.0547(14)
_cell_length_c 10.7935(15)
_cell_measurement_reflns_used 1272
_cell_measurement_temperature 120(2)
_cell_measurement_theta_max 26.434
_cell_measurement_theta_min 3.036
_cell_volume 633.14(18)
_computing_cell_refinement 'CrysAlis RED (Oxford Diffraction, 2002)'
_computing_data_collection 'CrysAlis CCD (Oxford Diffraction, 2002)'
_computing_data_reduction 'CrysAlis RED'
_computing_molecular_graphics 'ORTEPIII (Johnson & Burnett, 1996)'
_computing_publication_material
;
SHELXL97 (Sheldrick, 1997) and PARST (Nardelli, 1995)
;
_computing_structure_refinement 'SHELXL97 (Sheldrick, 1997)'
_computing_structure_solution 'SHELXS97 (Sheldrick, 1990)'
_diffrn_ambient_temperature 120(2)
_diffrn_detector_area_resol_mean 16.3
_diffrn_measured_fraction_theta_full 0.991
_diffrn_measured_fraction_theta_max 0.991
_diffrn_measurement_device_type 'Kuma KM-4-Plus CCD'
_diffrn_measurement_method '\w scan'
_diffrn_radiation_monochromator 'Enhance (Oxford Diffraction)'
_diffrn_radiation_source 'fine-focus sealed tube'
_diffrn_radiation_type MoK\a
_diffrn_radiation_wavelength 0.71073
_diffrn_reflns_av_R_equivalents 0.0358
_diffrn_reflns_av_sigmaI/netI 0.0385
_diffrn_reflns_limit_h_max 8
_diffrn_reflns_limit_h_min -7
_diffrn_reflns_limit_k_max 10
_diffrn_reflns_limit_k_min -10
_diffrn_reflns_limit_l_max 12
_diffrn_reflns_limit_l_min -12
_diffrn_reflns_number 4325
_diffrn_reflns_theta_full 25.00
_diffrn_reflns_theta_max 25.00
_diffrn_reflns_theta_min 3.88
_diffrn_standards_number 0
_exptl_absorpt_coefficient_mu 1.749
_exptl_absorpt_correction_T_max 0.88176
_exptl_absorpt_correction_T_min 0.45768
_exptl_absorpt_correction_type analytical
_exptl_absorpt_process_details 'CrysAlis RED (Oxford Diffraction, 2002)'
_exptl_crystal_colour 'dark blue'
_exptl_crystal_density_diffrn 1.746
_exptl_crystal_density_method 'not measured'
_exptl_crystal_description needle
_exptl_crystal_F_000 342
_exptl_crystal_size_max 0.60
_exptl_crystal_size_mid 0.15
_exptl_crystal_size_min 0.05
_refine_diff_density_max 0.596
_refine_diff_density_min -0.459
_refine_ls_extinction_method none
_refine_ls_goodness_of_fit_ref 1.013
_refine_ls_hydrogen_treatment constr
_refine_ls_matrix_type full
_refine_ls_number_parameters 181
_refine_ls_number_reflns 2210
_refine_ls_number_restraints 0
_refine_ls_restrained_S_all 1.013
_refine_ls_R_factor_all 0.0364
_refine_ls_R_factor_gt 0.0323
_refine_ls_shift/su_max 0.000
_refine_ls_shift/su_mean 0.000
_refine_ls_structure_factor_coef Fsqd
_refine_ls_weighting_details 'calc w=1/[\s^2^(Fo^2^)+(0.0577P)^2^] where P=(Fo^2^+2Fc^2^)/3'
_refine_ls_weighting_scheme calc
_refine_ls_wR_factor_gt 0.0830
_refine_ls_wR_factor_ref 0.0851
_reflns_number_gt 1941
_reflns_number_total 2210
_reflns_threshold_expression I>2\s(I)
_cod_data_source_file fa1055.cif
_cod_data_source_block I
_cod_depositor_comments
;
The following automatic conversions were performed:
'_symmetry_cell_setting' value 'Triclinic' changed to 'triclinic'
according to '/home/saulius/struct/CIF-dictionaries/cif_core.dic'
dictionary named 'cif_core.dic' version 2.4.1 from 2010-06-29.

Automatic conversion script
Id: cif_fix_enum 1527 2010-12-29 10:47:43Z saulius 

The following automatic conversions were performed:

'_symmetry_cell_setting' value 'Triclinic' changed to 'triclinic'
according to /home/saulius/struct/CIF-dictionaries/cif_core.dic
dictionary named 'cif_core.dic' version 2.4.1 from 2010-06-29.

Automatic conversion script
Id: cif_fix_values 1715 2011-07-08 13:25:40Z adriana 
;
_cod_database_code 2013949
_cod_database_fobs_code 2013949

loop_
_symmetry_equiv_pos_as_xyz
'x, y, z'
'-x, -y, -z'

loop_
_atom_site_label
_atom_site_fract_x
_atom_site_fract_y
_atom_site_fract_z
_atom_site_U_iso_or_equiv
_atom_site_adp_type
_atom_site_calc_flag
_atom_site_refinement_flags
_atom_site_occupancy
_atom_site_disorder_assembly
_atom_site_disorder_group
_atom_site_type_symbol
Cu 0.53149(4) 0.69727(3) 0.07211(3) 0.01315(14) Uani d . 1 . . Cu
O1 0.2898(2) 0.5182(2) 0.00128(17) 0.0131(4) Uani d . 1 . . O
H1V 0.1761 0.5220 -0.0631 0.016 Uiso d R 1 . . H
H1W 0.2531 0.5040 0.0719 0.016 Uiso d R 1 . . H
O2 0.5760(3) 0.6614(2) 0.24738(18) 0.0158(4) Uani d . 1 . . O
O3 0.7636(3) 0.6449(3) 0.4452(2) 0.0271(5) Uani d . 1 . . O
O4 0.4524(3) 0.7080(2) -0.11013(18) 0.0155(4) Uani d . 1 . . O
N1 0.7516(3) 0.8858(2) 0.1500(2) 0.0142(5) Uani d . 1 . . N
C1 0.7449(4) 0.6912(3) 0.3453(3) 0.0156(6) Uani d . 1 . . C
C2 0.9230(4) 0.7899(3) 0.3364(3) 0.0162(6) Uani d . 1 . . C
H2A 0.9650 0.7234 0.2665 0.019 Uiso calc R 1 . . H
H2B 1.0346 0.8264 0.4269 0.019 Uiso calc R 1 . . H
C3 0.8776(4) 0.9338(3) 0.2969(3) 0.0161(6) Uani d . 1 . . C
H3A 0.8091 0.9881 0.3543 0.019 Uiso calc R 1 . . H
H3B 1.0035 1.0096 0.3156 0.019 Uiso calc R 1 . . H
C4 0.7886(4) 0.9779(3) 0.0833(3) 0.0164(6) Uani d . 1 . . C
H4 0.8936 1.0716 0.1346 0.020 Uiso calc R 1 . . H
C5 0.6868(4) 0.9529(3) -0.0605(3) 0.0150(6) Uani d . 1 . . C
C6 0.5321(4) 0.8162(3) -0.1517(3) 0.0145(5) Uani d . 1 . . C
C7 0.4622(4) 0.7972(3) -0.2935(3) 0.0179(6) Uani d . 1 . . C
H7 0.3666 0.7024 -0.3575 0.021 Uiso calc R 1 . . H
C8 0.5288(4) 0.9126(4) -0.3423(3) 0.0217(6) Uani d . 1 . . C
H8 0.4788 0.8961 -0.4387 0.026 Uiso calc R 1 . . H
C9 0.6694(4) 1.0538(4) -0.2506(3) 0.0231(6) Uani d . 1 . . C
H9 0.7086 1.1361 -0.2833 0.028 Uiso calc R 1 . . H
C10 0.7499(4) 1.0716(3) -0.1128(3) 0.0196(6) Uani d . 1 . . C
H10 0.8499 1.1651 -0.0510 0.024 Uiso calc R 1 . . H
O12 0.0692(3) 0.4762(2) 0.15298(19) 0.0192(4) Uani d . 1 . . O
N13 -0.0243(3) 0.3743(3) 0.2996(2) 0.0192(5) Uani d . 1 . . N
H13A -0.1500 0.3465 0.2443 0.023 Uiso d R 1 . . H
H13B 0.0096 0.3544 0.3779 0.023 Uiso d R 1 . . H
N14 0.3036(3) 0.4881(3) 0.3522(2) 0.0216(5) Uani d . 1 . . N
H14A 0.3984 0.5368 0.3322 0.026 Uiso d R 1 . . H
H14B 0.3331 0.4667 0.4298 0.026 Uiso d R 1 . . H
C11 0.1149(4) 0.4467(3) 0.2647(3) 0.0143(5) Uani d . 1 . . C

loop_
_atom_site_aniso_label
_atom_site_aniso_U_11
_atom_site_aniso_U_22
_atom_site_aniso_U_33
_atom_site_aniso_U_12
_atom_site_aniso_U_13
_atom_site_aniso_U_23
Cu 0.0121(2) 0.0134(2) 0.0123(2) 0.00116(13) 0.00253(13) 0.00526(13)
O1 0.0122(9) 0.0157(9) 0.0117(9) 0.0027(7) 0.0039(7) 0.0064(7)
O2 0.0123(9) 0.0197(10) 0.0148(9) 0.0022(8) 0.0035(7) 0.0075(8)
O3 0.0192(10) 0.0445(13) 0.0189(11) 0.0044(10) 0.0040(8) 0.0185(10)
O4 0.0148(9) 0.0158(10) 0.0149(9) 0.0015(7) 0.0034(7) 0.0075(8)
N1 0.0111(11) 0.0124(11) 0.0163(11) 0.0029(9) 0.0036(9) 0.0024(9)
C1 0.0155(13) 0.0168(13) 0.0129(13) 0.0041(11) 0.0043(11) 0.0036(10)
C2 0.0135(13) 0.0196(14) 0.0128(13) 0.0038(11) 0.0037(11) 0.0029(11)
C3 0.0128(13) 0.0144(14) 0.0160(14) 0.0009(11) 0.0033(11) 0.0012(11)
C4 0.0119(13) 0.0119(13) 0.0265(15) 0.0046(10) 0.0090(11) 0.0052(11)
C5 0.0140(13) 0.0158(13) 0.0227(14) 0.0093(11) 0.0109(11) 0.0101(11)
C6 0.0119(13) 0.0156(13) 0.0230(14) 0.0086(11) 0.0103(11) 0.0100(11)
C7 0.0149(13) 0.0211(14) 0.0232(14) 0.0080(11) 0.0093(11) 0.0117(12)
C8 0.0212(14) 0.0315(16) 0.0250(15) 0.0145(13) 0.0144(12) 0.0179(13)
C9 0.0215(15) 0.0287(16) 0.0367(17) 0.0132(13) 0.0192(13) 0.0244(14)
C10 0.0159(13) 0.0168(14) 0.0337(17) 0.0075(11) 0.0142(12) 0.0124(12)
O12 0.0125(9) 0.0307(11) 0.0166(10) 0.0046(8) 0.0040(8) 0.0139(8)
N13 0.0125(11) 0.0271(13) 0.0176(12) 0.0016(10) 0.0031(9) 0.0119(10)
N14 0.0121(11) 0.0334(14) 0.0188(12) 0.0018(10) 0.0021(9) 0.0146(11)
C11 0.0145(13) 0.0118(13) 0.0150(13) 0.0041(10) 0.0045(10) 0.0027(10)

loop_
_atom_type_symbol
_atom_type_description
_atom_type_scat_dispersion_real
_atom_type_scat_dispersion_imag
_atom_type_scat_source
C C 0.0033 0.0016 'International Tables Vol C Tables 4.2.6.8 and 6.1.1.4'
H H 0.0000 0.0000 'International Tables Vol C Tables 4.2.6.8 and 6.1.1.4'
N N 0.0061 0.0033 'International Tables Vol C Tables 4.2.6.8 and 6.1.1.4'
O O 0.0106 0.0060 'International Tables Vol C Tables 4.2.6.8 and 6.1.1.4'
Cu Cu 0.3201 1.2651 'International Tables Vol C Tables 4.2.6.8 and 6.1.1.4'

loop_
_geom_angle_atom_site_label_1
_geom_angle_atom_site_label_2
_geom_angle_atom_site_label_3
_geom_angle_site_symmetry_1
_geom_angle_site_symmetry_3
_geom_angle
O4 Cu O2 . . 171.49(7)
O4 Cu N1 . . 94.28(8)
O2 Cu N1 . . 94.14(8)
O4 Cu O1 . . 87.02(7)
O2 Cu O1 . . 84.48(7)
N1 Cu O1 . . 173.92(8)
O4 Cu O1 . 2_665 89.27(7)
O2 Cu O1 . 2_665 90.47(7)
N1 Cu O1 . 2_665 100.16(7)
O1 Cu O1 . 2_665 85.79(7)
O4 Cu Cu . 2_665 87.69(6)
O2 Cu Cu . 2_665 87.11(6)
N1 Cu Cu . 2_665 136.09(6)
O1 Cu Cu . 2_665 49.85(5)
O1 Cu Cu 2_665 2_665 35.94(4)
Cu O1 Cu . 2_665 94.21(7)
Cu O1 H1V . . 118.8
Cu O1 H1V 2_665 . 118.6
Cu O1 H1W . . 111.3
Cu O1 H1W 2_665 . 108.7
H1V O1 H1W . . 105.0
C1 O2 Cu . . 126.47(17)
C6 O4 Cu . . 127.48(16)
C4 N1 C3 . . 117.1(2)
C4 N1 Cu . . 124.39(19)
C3 N1 Cu . . 118.39(17)
O3 C1 O2 . . 122.4(3)
O3 C1 C2 . . 120.2(2)
O2 C1 C2 . . 117.4(2)
C1 C2 C3 . . 111.8(2)
C1 C2 H2A . . 109.2
C3 C2 H2A . . 109.2
C1 C2 H2B . . 109.2
C3 C2 H2B . . 109.2
H2A C2 H2B . . 107.9
N1 C3 C2 . . 110.8(2)
N1 C3 H3A . . 109.5
C2 C3 H3A . . 109.5
N1 C3 H3B . . 109.5
C2 C3 H3B . . 109.5
H3A C3 H3B . . 108.1
N1 C4 C5 . . 126.4(3)
N1 C4 H4 . . 116.8
C5 C4 H4 . . 116.8
C6 C5 C10 . . 119.3(2)
C6 C5 C4 . . 123.5(2)
C10 C5 C4 . . 117.2(2)
O4 C6 C7 . . 119.1(2)
O4 C6 C5 . . 123.4(2)
C7 C6 C5 . . 117.5(2)
C8 C7 C6 . . 121.8(3)
C8 C7 H7 . . 119.1
C6 C7 H7 . . 119.1
C7 C8 C9 . . 120.5(3)
C7 C8 H8 . . 119.8
C9 C8 H8 . . 119.8
C10 C9 C8 . . 119.1(3)
C10 C9 H9 . . 120.5
C8 C9 H9 . . 120.5
C9 C10 C5 . . 121.4(3)
C9 C10 H10 . . 119.3
C5 C10 H10 . . 119.3
C11 N13 H13A . . 120.0
C11 N13 H13B . . 120.0
H13A N13 H13B . . 120.0
C11 N14 H14A . . 120.0
C11 N14 H14B . . 120.0
H14A N14 H14B . . 120.0
O12 C11 N13 . . 120.9(2)
O12 C11 N14 . . 121.1(2)
N13 C11 N14 . . 118.0(2)

loop_
_geom_bond_atom_site_label_1
_geom_bond_atom_site_label_2
_geom_bond_site_symmetry_2
_geom_bond_distance
_geom_bond_publ_flag
Cu O4 . 1.9046(18) ?
Cu O2 . 1.9417(18) ?
Cu N1 . 1.942(2) ?
Cu O1 . 1.9922(18) ?
Cu O1 2_665 2.5941(18) ?
Cu Cu 2_665 3.3847(9) ?
O1 Cu 2_665 2.5941(18) ?
O1 H1V . 0.9161 ?
O1 H1W . 0.9165 ?
O2 C1 . 1.286(3) ?
O3 C1 . 1.236(3) ?
O4 C6 . 1.314(3) ?
N1 C4 . 1.289(3) ?
N1 C3 . 1.468(3) ?
C1 C2 . 1.510(4) ?
C2 C3 . 1.527(4) ?
C2 H2A . 0.9900 ?
C2 H2B . 0.9900 ?
C3 H3A . 0.9900 ?
C3 H3B . 0.9900 ?
C4 C5 . 1.435(4) ?
C4 H4 . 0.9500 ?
C5 C6 . 1.418(4) ?
C5 C10 . 1.423(4) ?
C6 C7 . 1.408(4) ?
C7 C8 . 1.381(4) ?
C7 H7 . 0.9500 ?
C8 C9 . 1.401(4) ?
C8 H8 . 0.9500 ?
C9 C10 . 1.372(4) ?
C9 H9 . 0.9500 ?
C10 H10 . 0.9500 ?
O12 C11 . 1.260(3) ?
N13 C11 . 1.335(4) ?
N13 H13A . 0.8801 ?
N13 H13B . 0.8796 ?
N14 C11 . 1.336(3) ?
N14 H14A . 0.8801 ?
N14 H14B . 0.8795 ?

loop_
_geom_hbond_atom_site_label_D
_geom_hbond_atom_site_label_H
_geom_hbond_atom_site_label_A
_geom_hbond_site_symmetry_A
_geom_hbond_distance_DH
_geom_hbond_distance_HA
_geom_hbond_distance_DA
_geom_hbond_angle_DHA
_geom_hbond_publ_flag
O1 H1V O12 2_565 0.92 1.76 2.656(2) 165 y
O1 H1W O12 . 0.92 1.84 2.688(3) 153 y
N13 H13A O4 2_565 0.88 2.13 3.009(3) 177 y
N13 H13B O3 2_666 0.88 2.10 2.891(3) 149 y
N14 H14A O2 . 0.88 2.16 3.022(3) 167 y
N14 H14B O3 2_666 0.88 2.11 2.895(3) 148 y

loop_
_geom_torsion_atom_site_label_1
_geom_torsion_atom_site_label_2
_geom_torsion_atom_site_label_3
_geom_torsion_atom_site_label_4
_geom_torsion_site_symmetry_1
_geom_torsion_site_symmetry_4
_geom_torsion
O4 Cu O1 Cu . 2_665 89.49(7)
N1 Cu O2 C1 . . -33.7(2)
O1 Cu O2 C1 . . 152.2(2)
O1 Cu O2 C1 2_665 . 66.5(2)
Cu Cu O2 C1 2_665 . 102.3(2)
N1 Cu O4 C6 . . -1.4(2)
O1 Cu O4 C6 . . 172.62(19)
O1 Cu O4 C6 2_665 . -101.55(19)
Cu Cu O4 C6 2_665 . -137.48(19)
O4 Cu N1 C4 . . 6.3(2)
O2 Cu N1 C4 . . -172.5(2)
O1 Cu N1 C4 2_665 . 96.3(2)
Cu Cu N1 C4 2_665 . 97.4(2)
O4 Cu N1 C3 . . -177.99(17)
O2 Cu N1 C3 . . 3.26(18)
O1 Cu N1 C3 2_665 . -87.96(18)
Cu Cu N1 C3 2_665 . -86.88(19)
Cu O2 C1 O3 . . -169.6(2)
Cu O2 C1 C2 . . 11.8(3)
O3 C1 C2 C3 . . -133.6(3)
O2 C1 C2 C3 . . 45.0(3)
C4 N1 C3 C2 . . -141.5(2)
Cu N1 C3 C2 . . 42.4(3)
C1 C2 C3 N1 . . -73.8(3)
C3 N1 C4 C5 . . 179.0(2)
Cu N1 C4 C5 . . -5.2(4)
N1 C4 C5 C6 . . -2.4(4)
N1 C4 C5 C10 . . 179.0(2)
Cu O4 C6 C7 . . 175.13(17)
Cu O4 C6 C5 . . -4.8(3)
C10 C5 C6 O4 . . -173.6(2)
C4 C5 C6 O4 . . 7.8(4)
C10 C5 C6 C7 . . 6.4(4)
C4 C5 C6 C7 . . -172.1(2)
O4 C6 C7 C8 . . 174.8(2)
C5 C6 C7 C8 . . -5.2(4)
C6 C7 C8 C9 . . -0.1(4)
C7 C8 C9 C10 . . 4.2(4)
C8 C9 C10 C5 . . -2.9(4)
C6 C5 C10 C9 . . -2.5(4)
C4 C5 C10 C9 . . 176.2(3)
